data_4306260
loop_
_publ_author_name
'Victor I. Ovcharenko'
'Galina V. Romanenko'
'Ksenia Yu. Maryunina'
'Artem S. Bogomyakov'
'Elena V. Gorelik'

_publ_section_title
;
Thermally Induced Magnetic Anomalies in Solvates of the
Bis(hexafluoroacetylacetonate)copper(II) Complex with Pyrazolyl-Substituted
Nitronyl Nitroxide
;
_journal_name_full 'Inorganic Chemistry'
_journal_page_first 9537
_journal_page_last 9552
_journal_paper_doi 10.1021/ic8011074
_journal_volume 47
_journal_year 2008
_chemical_formula_sum 'C26.5 H30.5 Cl0.5 Cu F12 N4 O6'
_chemical_formula_weight 810.31
_chemical_name_systematic
; 
 catena-(bis(m2-4,4,5,5-Tetramethyl-2-
 (1-butylpyrazole-4-yl)-4,5-dihydro-1H-
 imidazol-3-oxide-1-oxyl)-tetrakis(1,
 1,1,5,5,5-hexafluoropentan-2,4-
 dionato)-di-copper(ii)) chloropentane solvate
;
_space_group_IT_number 2
_symmetry_cell_setting triclinic
_symmetry_space_group_name_Hall '-P 1'
_symmetry_space_group_name_H-M 'P -1'
_atom_sites_solution_hydrogens geom
_atom_sites_solution_primary direct
_atom_sites_solution_secondary difmap
_audit_creation_method SHELXL-97
_cell_angle_alpha 74.118(5)
_cell_angle_beta 76.930(5)
_cell_angle_gamma 81.450(6)
_cell_formula_units_Z 4
_cell_length_a 13.120(4)
_cell_length_b 13.398(4)
_cell_length_c 20.379(7)
_cell_measurement_reflns_used 5741
_cell_measurement_temperature 293(2)
_cell_measurement_theta_max 23.27
_cell_measurement_theta_min 2.39
_cell_volume 3341.8(18)
_computing_cell_refinement 'Bruker SMART'
_computing_data_collection 'Bruker SMART'
_computing_data_reduction 'Bruker SAINT'
_computing_molecular_graphics 'Bruker SHELXTL'
_computing_publication_material 'Bruker SHELXTL'
_computing_structure_refinement 'SHELXL-97 (Sheldrick, 1997)'
_computing_structure_solution 'SHELXS-97 (Sheldrick, 1990)'
_diffrn_ambient_temperature 293(2)
_diffrn_measured_fraction_theta_full 0.994
_diffrn_measured_fraction_theta_max 0.994
_diffrn_measurement_device_type 'CCD area detector'
_diffrn_measurement_method 'phi and omega scans'
_diffrn_radiation_monochromator graphite
_diffrn_radiation_source 'fine-focus sealed tube'
_diffrn_radiation_type MoK\a
_diffrn_radiation_wavelength 0.71073
_diffrn_reflns_av_R_equivalents 0.0472
_diffrn_reflns_av_sigmaI/netI 0.0615
_diffrn_reflns_limit_h_max 14
_diffrn_reflns_limit_h_min -14
_diffrn_reflns_limit_k_max 14
_diffrn_reflns_limit_k_min -14
_diffrn_reflns_limit_l_max 22
_diffrn_reflns_limit_l_min -22
_diffrn_reflns_number 25561
_diffrn_reflns_theta_full 23.35
_diffrn_reflns_theta_max 23.35
_diffrn_reflns_theta_min 1.59
_exptl_absorpt_coefficient_mu 0.806
_exptl_absorpt_correction_type none
_exptl_crystal_colour dark
_exptl_crystal_density_diffrn 1.611
_exptl_crystal_density_method 'not measured'
_exptl_crystal_description prizm
_exptl_crystal_F_000 1644
_refine_diff_density_max 0.626
_refine_diff_density_min -0.501
_refine_diff_density_rms 0.064
_refine_ls_extinction_method none
_refine_ls_goodness_of_fit_ref 0.979
_refine_ls_hydrogen_treatment constr
_refine_ls_matrix_type full
_refine_ls_number_parameters 985
_refine_ls_number_reflns 9650
_refine_ls_number_restraints 0
_refine_ls_restrained_S_all 0.979
_refine_ls_R_factor_all 0.0631
_refine_ls_R_factor_gt 0.0461
_refine_ls_shift/su_max 0.019
_refine_ls_shift/su_mean 0.001
_refine_ls_structure_factor_coef Fsqd
_refine_ls_weighting_details 'calc w=1/[\s^2^(Fo^2^)+(0.0665P)^2^+2.2949P] where P=(Fo^2^+2Fc^2^)/3'
_refine_ls_weighting_scheme calc
_refine_ls_wR_factor_gt 0.1195
_refine_ls_wR_factor_ref 0.1295
_reflns_number_gt 7545
_reflns_number_total 9650
_reflns_threshold_expression >2sigma(I)
_cod_data_source_file ic8011074_si_001_60.cif
_cod_data_source_block C5Cl145
_cod_depositor_comments
;
The following automatic conversions were performed:
'_symmetry_cell_setting' value 'Triclinic' changed to 'triclinic'
according to '/home/saulius/struct/CIF-dictionaries/cif_core.dic'
dictionary named 'cif_core.dic' version 2.4.1 from 2010-06-29.

Automatic conversion script
Id: cif_fix_enum 1527 2010-12-29 10:47:43Z saulius 
;
_cod_original_cell_volume 3341.9(19)
_cod_original_formula_sum 'C26.50 H30.50 Cl0.50 Cu F12 N4 O6'
_cod_database_code 4306260

loop_
_symmetry_equiv_pos_as_xyz
'x, y, z'
'-x, -y, -z'

loop_
_atom_site_label
_atom_site_type_symbol
_atom_site_fract_x
_atom_site_fract_y
_atom_site_fract_z
_atom_site_U_iso_or_equiv
_atom_site_adp_type
_atom_site_occupancy
_atom_site_symmetry_multiplicity
_atom_site_calc_flag
_atom_site_refinement_flags
_atom_site_disorder_assembly
_atom_site_disorder_group
Cu1 Cu 0.0000 0.0000 1.5000 0.02411(17) Uani 1 2 d S . .
O1 O 0.12882(18) 0.03392(18) 1.43228(12) 0.0265(6) Uani 1 1 d . . .
C1 C 0.2471(3) 0.1223(3) 1.3402(2) 0.0348(10) Uani 1 1 d . . .
F1 F 0.2865(2) 0.0431(2) 1.31519(17) 0.0888(11) Uani 1 1 d . . .
F2 F 0.3078(2) 0.1314(3) 1.38028(15) 0.0943(12) Uani 1 1 d . . .
F3 F 0.25646(19) 0.2052(2) 1.28757(13) 0.0611(8) Uani 1 1 d . . .
C2 C 0.1358(3) 0.1099(3) 1.37983(18) 0.0284(9) Uani 1 1 d . . .
C3 C 0.0557(3) 0.1803(3) 1.35621(19) 0.0311(9) Uani 1 1 d . . .
H3A H 0.0722 0.2348 1.3155 0.037 Uiso 1 1 calc R . .
C4 C -0.0470(3) 0.1733(3) 1.39010(18) 0.0257(8) Uani 1 1 d . . .
C5 C -0.1297(3) 0.2579(3) 1.3627(2) 0.0354(10) Uani 1 1 d . . .
F4 F -0.0957(2) 0.3158(2) 1.30003(15) 0.0836(11) Uani 1 1 d . . .
F5 F -0.21186(19) 0.21762(19) 1.35698(14) 0.0581(7) Uani 1 1 d . . .
F6 F -0.1643(3) 0.3172(2) 1.40447(18) 0.0887(11) Uani 1 1 d . . .
O2 O -0.08463(18) 0.10633(18) 1.44263(12) 0.0259(6) Uani 1 1 d . . .
Cu2 Cu -0.49460(3) 0.26351(3) 1.75550(2) 0.02516(14) Uani 1 1 d . . .
O3 O -0.44213(18) 0.39153(18) 1.76046(12) 0.0284(6) Uani 1 1 d . . .
C6 C -0.4288(3) 0.5694(3) 1.7439(2) 0.0398(10) Uani 1 1 d . . .
F7 F -0.4118(3) 0.5445(2) 1.80748(16) 0.0809(10) Uani 1 1 d . . .
F8 F -0.3365(2) 0.5919(2) 1.70318(17) 0.0734(9) Uani 1 1 d . . .
F9 F -0.4915(2) 0.65501(19) 1.73606(16) 0.0664(8) Uani 1 1 d . . .
C7 C -0.4688(3) 0.4813(3) 1.72617(19) 0.0274(9) Uani 1 1 d . . .
C8 C -0.5267(3) 0.5083(3) 1.67391(19) 0.0321(9) Uani 1 1 d . . .
H8A H -0.5409 0.5799 1.6522 0.039 Uiso 1 1 calc R . .
C9 C -0.5643(3) 0.4344(3) 1.65253(17) 0.0253(8) Uani 1 1 d . . .
C10 C -0.6262(3) 0.4699(3) 1.59401(19) 0.0329(9) Uani 1 1 d . . .
F10 F -0.5888(2) 0.4191(2) 1.54506(12) 0.0621(8) Uani 1 1 d . . .
F11 F -0.72492(18) 0.4497(2) 1.61787(12) 0.0512(7) Uani 1 1 d . . .
F12 F -0.62639(19) 0.57021(17) 1.56340(12) 0.0505(7) Uani 1 1 d . . .
O4 O -0.55618(18) 0.33723(18) 1.67608(12) 0.0255(6) Uani 1 1 d . . .
O5 O -0.43255(18) 0.18751(18) 1.83482(12) 0.0252(6) Uani 1 1 d . . .
C11 C -0.3638(3) 0.0513(3) 1.9152(2) 0.0335(9) Uani 1 1 d . . .
F13 F -0.26501(19) 0.0693(2) 1.89335(13) 0.0601(8) Uani 1 1 d . . .
F14 F -0.3654(2) -0.04910(18) 1.94374(13) 0.0592(8) Uani 1 1 d . . .
F15 F -0.4015(2) 0.0998(2) 1.96477(13) 0.0735(9) Uani 1 1 d . . .
C12 C -0.4240(3) 0.0896(3) 1.85592(18) 0.0252(8) Uani 1 1 d . . .
C13 C -0.4594(3) 0.0180(3) 1.83152(19) 0.0321(9) Uani 1 1 d . . .
H13A H -0.4435 -0.0540 1.8512 0.039 Uiso 1 1 calc R . .
C14 C -0.5179(3) 0.0469(3) 1.77885(18) 0.0268(8) Uani 1 1 d . . .
C15 C -0.5554(3) -0.0391(3) 1.7570(2) 0.0381(10) Uani 1 1 d . . .
F16 F -0.49422(19) -0.12592(17) 1.76747(14) 0.0536(7) Uani 1 1 d . . .
F17 F -0.6505(2) -0.0594(2) 1.79204(16) 0.0685(8) Uani 1 1 d . . .
F18 F -0.5609(3) -0.0111(2) 1.69097(14) 0.0771(9) Uani 1 1 d . . .
O6 O -0.54614(18) 0.13740(18) 1.74806(12) 0.0267(6) Uani 1 1 d . . .
Cu3 Cu -1.0000 0.5000 2.0000 0.02158(17) Uani 1 2 d S . .
O7 O -1.1275(2) 0.45555(19) 2.07239(13) 0.0364(7) Uani 1 1 d . . .
C16 C -1.2505(3) 0.3542(3) 2.1509(2) 0.0429(11) Uani 1 1 d . . .
F19 F -1.2942(2) 0.4309(2) 2.17980(17) 0.0850(10) Uani 1 1 d . . .
F20 F -1.3078(2) 0.3554(3) 2.10542(16) 0.0895(11) Uani 1 1 d . . .
F21 F -1.26393(19) 0.2668(2) 2.19989(14) 0.0645(8) Uani 1 1 d . . .
C17 C -1.1379(3) 0.3694(3) 2.11565(19) 0.0313(9) Uani 1 1 d . . .
C18 C -1.0626(3) 0.2906(3) 2.1342(2) 0.0360(10) Uani 1 1 d . . .
H18A H -1.0839 0.2283 2.1672 0.043 Uiso 1 1 calc R . .
C19 C -0.9561(3) 0.2982(3) 2.10658(19) 0.0333(9) Uani 1 1 d . . .
C20 C -0.8808(4) 0.2039(4) 2.1289(2) 0.0513(12) Uani 1 1 d . . .
F22 F -0.7849(11) 0.2195(12) 2.1261(8) 0.113(8) Uani 0.50 1 d P . .
F23 F -0.9070(16) 0.1520(18) 2.1935(8) 0.087(7) Uani 0.50 1 d P . .
F24 F -0.8765(16) 0.1333(11) 2.0942(10) 0.145(8) Uani 0.50 1 d P . .
F22A F -0.8096(11) 0.2351(14) 2.1530(9) 0.111(6) Uani 0.50 1 d P . .
F23A F -0.9206(14) 0.1277(17) 2.1740(10) 0.131(10) Uani 0.50 1 d P . .
F24A F -0.8269(12) 0.1778(8) 2.0745(6) 0.088(4) Uani 0.50 1 d P . .
O8 O -0.9130(2) 0.3727(2) 2.06438(13) 0.0376(7) Uani 1 1 d . . .
O1A O 0.01807(18) 0.14463(19) 1.53909(12) 0.0287(6) Uani 1 1 d . . .
N1A N 0.0323(2) 0.1380(2) 1.60091(15) 0.0247(7) Uani 1 1 d . . .
C1A C 0.1390(3) 0.1396(3) 1.61514(19) 0.0285(9) Uani 1 1 d . . .
C2A C 0.1645(3) 0.2534(3) 1.5875(2) 0.0389(10) Uani 1 1 d . . .
H2AA H 0.1778 0.2719 1.5366 0.058 Uiso 1 1 calc R . .
H2AB H 0.2271 0.2621 1.6033 0.058 Uiso 1 1 calc R . .
H2AC H 0.1050 0.2988 1.6051 0.058 Uiso 1 1 calc R . .
C3A C 0.2194(3) 0.0711(3) 1.5786(2) 0.0362(10) Uani 1 1 d . . .
H3AA H 0.2279 0.1001 1.5282 0.054 Uiso 1 1 calc R . .
H3AB H 0.1961 0.0010 1.5909 0.054 Uiso 1 1 calc R . .
H3AC H 0.2866 0.0675 1.5928 0.054 Uiso 1 1 calc R . .
C4A C 0.1161(3) 0.1030(3) 1.69528(19) 0.0283(9) Uani 1 1 d . . .
C5A C 0.1750(3) 0.1542(3) 1.7310(2) 0.0388(10) Uani 1 1 d . . .
H5AA H 0.1560 0.1266 1.7815 0.058 Uiso 1 1 calc R . .
H5AB H 0.1563 0.2297 1.7191 0.058 Uiso 1 1 calc R . .
H5AC H 0.2508 0.1395 1.7156 0.058 Uiso 1 1 calc R . .
C6A C 0.1257(3) -0.0144(3) 1.7232(2) 0.0354(9) Uani 1 1 d . . .
H6AA H 0.1108 -0.0318 1.7741 0.053 Uiso 1 1 calc R . .
H6AB H 0.1972 -0.0428 1.7065 0.053 Uiso 1 1 calc R . .
H6AC H 0.0753 -0.0444 1.7069 0.053 Uiso 1 1 calc R . .
N2A N 0.0005(2) 0.1364(2) 1.71059(15) 0.0276(7) Uani 1 1 d . . .
O2A O -0.0486(2) 0.1384(2) 1.77158(13) 0.0357(6) Uani 1 1 d . . .
C7A C -0.0435(3) 0.1473(3) 1.65492(18) 0.0238(8) Uani 1 1 d . . .
C8A C -0.1536(3) 0.1682(3) 1.65444(18) 0.0246(8) Uani 1 1 d . . .
C9A C -0.2366(3) 0.1851(3) 1.70806(18) 0.0258(8) Uani 1 1 d . . .
H9AA H -0.2285 0.1826 1.7537 0.031 Uiso 1 1 calc R . .
N3A N -0.3273(2) 0.2048(2) 1.68765(15) 0.0267(7) Uani 1 1 d . . .
N4A N -0.3047(2) 0.2000(2) 1.62001(14) 0.0251(7) Uani 1 1 d . . .
C41A C -0.3894(3) 0.2195(3) 1.58082(19) 0.0340(9) Uani 1 1 d . . .
H41A H -0.3954 0.2944 1.5566 0.041 Uiso 1 1 calc R . .
H41B H -0.4563 0.2048 1.6142 0.041 Uiso 1 1 calc R . .
C42A C -0.3769(3) 0.1589(4) 1.5296(2) 0.0533(13) Uani 1 1 d . . .
H42A H -0.3682 0.0838 1.5529 0.064 Uiso 1 1 calc R . .
H42B H -0.3126 0.1763 1.4941 0.064 Uiso 1 1 calc R . .
C43A C -0.4714(4) 0.1803(4) 1.4939(3) 0.0550(13) Uani 1 1 d . . .
H43A H -0.5327 0.1514 1.5285 0.066 Uiso 1 1 calc R . .
H43B H -0.4880 0.2567 1.4792 0.066 Uiso 1 1 calc R . .
C44A C -0.4584(4) 0.1378(5) 1.4336(3) 0.089(2) Uani 1 1 d . . .
H44A H -0.5230 0.1549 1.4148 0.133 Uiso 1 1 calc R . .
H44B H -0.4435 0.0619 1.4475 0.133 Uiso 1 1 calc R . .
H44C H -0.3998 0.1679 1.3979 0.133 Uiso 1 1 calc R . .
C10A C -0.2022(3) 0.1796(3) 1.59840(18) 0.0250(8) Uani 1 1 d . . .
H10A H -0.1682 0.1738 1.5530 0.030 Uiso 1 1 calc R . .
O1B O -1.01682(18) 0.38139(19) 1.96023(11) 0.0283(6) Uani 1 1 d . . .
N1B N -1.0249(2) 0.3946(2) 1.89559(14) 0.0246(7) Uani 1 1 d . . .
C1B C -1.1284(3) 0.3938(3) 1.87608(18) 0.0278(9) Uani 1 1 d . . .
C2B C -1.2137(3) 0.4600(3) 1.9124(2) 0.0336(9) Uani 1 1 d . . .
H2BA H -1.2273 0.4277 1.9625 0.050 Uiso 1 1 calc R . .
H2BB H -1.2781 0.4655 1.8944 0.050 Uiso 1 1 calc R . .
H2BC H -1.1912 0.5297 1.9040 0.050 Uiso 1 1 calc R . .
C3B C -1.1526(3) 0.2802(3) 1.8989(2) 0.0380(10) Uani 1 1 d . . .
H3BA H -1.1712 0.2587 1.9498 0.057 Uiso 1 1 calc R . .
H3BB H -1.0907 0.2364 1.8825 0.057 Uiso 1 1 calc R . .
H3BC H -1.2117 0.2725 1.8792 0.057 Uiso 1 1 calc R . .
C4B C -1.0975(3) 0.4356(3) 1.79584(18) 0.0270(8) Uani 1 1 d . . .
C5B C -1.1500(3) 0.3879(3) 1.7545(2) 0.0361(10) Uani 1 1 d . . .
H5BA H -1.1265 0.4184 1.7047 0.054 Uiso 1 1 calc R . .
H5BB H -1.2264 0.4020 1.7671 0.054 Uiso 1 1 calc R . .
H5BC H -1.1312 0.3125 1.7649 0.054 Uiso 1 1 calc R . .
C6B C -1.1081(3) 0.5540(3) 1.77156(19) 0.0336(9) Uani 1 1 d . . .
H6BA H -1.0879 0.5751 1.7208 0.050 Uiso 1 1 calc R . .
H6BB H -1.0620 0.5824 1.7923 0.050 Uiso 1 1 calc R . .
H6BC H -1.1811 0.5806 1.7860 0.050 Uiso 1 1 calc R . .
O2B O -0.92766(19) 0.4013(2) 1.72565(12) 0.0334(6) Uani 1 1 d . . .
N2B N -0.9822(2) 0.4022(2) 1.78517(15) 0.0267(7) Uani 1 1 d . . .
C7B C -0.9443(3) 0.3855(3) 1.84416(18) 0.0243(8) Uani 1 1 d . . .
C8B C -0.8361(3) 0.3579(3) 1.84988(17) 0.0233(8) Uani 1 1 d . . .
C9B C -0.7491(3) 0.3441(3) 1.79826(18) 0.0260(8) Uani 1 1 d . . .
H9BA H -0.7518 0.3535 1.7507 0.031 Uiso 1 1 calc R . .
N3B N -0.6622(2) 0.3161(2) 1.82392(15) 0.0267(7) Uani 1 1 d . . .
N4B N -0.6939(2) 0.3124(2) 1.89286(15) 0.0276(7) Uani 1 1 d . . .
C41B C -0.6187(3) 0.2862(3) 1.93952(19) 0.0328(9) Uani 1 1 d . . .
H41C H -0.5569 0.2438 1.9199 0.039 Uiso 1 1 calc R . .
H41D H -0.6517 0.2431 1.9850 0.039 Uiso 1 1 calc R . .
C42B C -0.5829(5) 0.3776(4) 1.9506(3) 0.0818(19) Uani 1 1 d . . .
H42C H -0.6439 0.4170 1.9737 0.098 Uiso 1 1 calc R . .
H42D H -0.5551 0.4235 1.9049 0.098 Uiso 1 1 calc R . .
C43B C -0.4967(5) 0.3505(4) 1.9954(3) 0.0784(18) Uani 1 1 d . . .
H43C H -0.4394 0.3033 1.9762 0.094 Uiso 1 1 calc R . .
H43D H -0.4668 0.4151 1.9936 0.094 Uiso 1 1 calc R . .
C44B C -0.5395(5) 0.3012(5) 2.0663(3) 0.0861(19) Uani 1 1 d . . .
H44D H -0.4837 0.2839 2.0935 0.129 Uiso 1 1 calc R . .
H44E H -0.5691 0.2374 2.0681 0.129 Uiso 1 1 calc R . .
H44F H -0.5948 0.3488 2.0857 0.129 Uiso 1 1 calc R . .
C10B C -0.7957(3) 0.3360(3) 1.91005(19) 0.0280(9) Uani 1 1 d . . .
H10B H -0.8343 0.3378 1.9552 0.034 Uiso 1 1 calc R . .
Cl1 Cl -0.2422(3) -0.0684(3) 1.0845(2) 0.0593(9) Uani 0.50 1 d P . 1
C11S C -0.1030(8) -0.0858(9) 1.0623(6) 0.035(3) Uani 0.50 1 d P . 1
H11A H -0.0834 -0.1372 1.0355 0.042 Uiso 0.50 1 d PR . 1
H11B H -0.0747 -0.1120 1.1041 0.042 Uiso 0.50 1 d PR . 1
C12S C -0.137(5) 0.035(2) 1.052(2) 0.34(3) Uani 0.50 1 d P . 1
H12A H -0.1422 0.0822 1.0806 0.413 Uiso 0.50 1 d PR . 1
H12B H -0.1714 0.0684 1.0133 0.413 Uiso 0.50 1 d PR . 1
C13S C 0.0586(10) -0.0119(9) 0.9898(5) 0.033(3) Uani 0.50 1 d P . 1
H13B H 0.0655 -0.0705 0.9697 0.039 Uiso 0.50 1 d PR . 1
H13C H 0.0988 -0.0286 1.0261 0.039 Uiso 0.50 1 d PR . 1
C14S C 0.048(4) 0.029(4) 0.985(3) 0.32(5) Uani 0.50 1 d P . 1
H14A H 0.0424 0.0905 1.0025 0.386 Uiso 0.50 1 d PR . 1
H14B H 0.0188 0.0435 0.9439 0.386 Uiso 0.50 1 d PR . 1
C15S C 0.196(3) 0.061(3) 0.9287(13) 0.21(2) Uani 0.50 1 d P . 1
H15A H 0.2473 0.1021 0.8944 0.321 Uiso 0.50 1 d PR . 1
H15B H 0.2163 0.0439 0.9734 0.321 Uiso 0.50 1 d PR . 1
H15C H 0.1930 -0.0024 0.9157 0.321 Uiso 0.50 1 d PR . 1
Cl2 Cl 1.2465(8) 0.5367(7) 0.4255(6) 0.076(3) Uani 0.50 1 d P . 2
C21S C 1.1569(14) 0.539(2) 0.4827(17) 0.041(6) Uani 0.50 1 d P . 2
H21A H 1.1374 0.6088 0.4881 0.049 Uiso 0.50 1 d PR . 2
H21B H 1.1708 0.4947 0.5264 0.049 Uiso 0.50 1 d PR . 2
C22A C 1.046(2) 0.5029(19) 0.4695(14) 0.079(11) Uani 0.50 1 d P . 2
H22A H 1.0650 0.4338 0.4625 0.095 Uiso 0.50 1 d PR . 2
H22B H 1.0280 0.5489 0.4273 0.095 Uiso 0.50 1 d PR . 2
C23S C 0.9514(19) 0.5001(9) 0.5270(10) 0.033(6) Uani 0.50 1 d P . 2
H23A H 0.9263 0.5706 0.5293 0.040 Uiso 0.50 1 d PR . 2
H23B H 0.9736 0.4639 0.5700 0.040 Uiso 0.50 1 d PR . 2
C24S C 0.8783(14) 0.449(2) 0.5150(16) 0.030(4) Uani 0.50 1 d P . 2
H24A H 0.9022 0.3764 0.5169 0.037 Uiso 0.50 1 d PR . 2
H24B H 0.8618 0.4806 0.4697 0.037 Uiso 0.50 1 d PR . 2
C25S C 0.750(2) 0.4510(17) 0.5770(14) 0.025(5) Uani 0.50 1 d P . 2
H25A H 0.6965 0.4161 0.5691 0.038 Uiso 0.50 1 d PR . 2
H25B H 0.7661 0.4179 0.6223 0.038 Uiso 0.50 1 d PR . 2
H25C H 0.7253 0.5230 0.5747 0.038 Uiso 0.50 1 d PR . 2

loop_
_atom_site_aniso_label
_atom_site_aniso_U_11
_atom_site_aniso_U_22
_atom_site_aniso_U_33
_atom_site_aniso_U_23
_atom_site_aniso_U_13
_atom_site_aniso_U_12
Cu1 0.0192(4) 0.0298(4) 0.0198(3) -0.0036(3) -0.0006(3) -0.0008(3)
O1 0.0255(15) 0.0293(14) 0.0221(13) -0.0059(12) -0.0006(11) -0.0017(11)
C1 0.034(2) 0.032(2) 0.033(2) -0.0020(19) -0.0005(19) -0.0066(19)
F1 0.064(2) 0.0503(17) 0.124(3) -0.0328(18) 0.0599(19) -0.0166(14)
F2 0.0359(17) 0.187(4) 0.0578(18) -0.010(2) -0.0062(14) -0.047(2)
F3 0.0370(15) 0.0585(17) 0.0612(17) 0.0151(14) 0.0096(13) -0.0078(12)
C2 0.028(2) 0.033(2) 0.025(2) -0.0090(18) -0.0023(17) -0.0051(17)
C3 0.029(2) 0.028(2) 0.030(2) 0.0034(17) -0.0040(18) -0.0056(17)
C4 0.031(2) 0.025(2) 0.023(2) -0.0060(16) -0.0069(17) -0.0035(17)
C5 0.030(2) 0.036(2) 0.039(2) -0.004(2) -0.0115(19) -0.0027(19)
F4 0.0382(17) 0.091(2) 0.078(2) 0.0498(18) -0.0106(14) -0.0021(15)
F5 0.0367(15) 0.0556(16) 0.0801(19) 0.0001(14) -0.0296(14) -0.0020(12)
F6 0.112(3) 0.067(2) 0.111(3) -0.0586(19) -0.070(2) 0.0585(19)
O2 0.0220(14) 0.0314(14) 0.0239(13) -0.0063(12) -0.0049(11) -0.0012(11)
Cu2 0.0225(3) 0.0246(3) 0.0282(3) -0.00357(19) -0.00958(19) -0.00028(18)
O3 0.0221(14) 0.0282(15) 0.0345(14) -0.0067(12) -0.0073(11) -0.0003(11)
C6 0.038(3) 0.034(2) 0.047(3) -0.005(2) -0.016(2) -0.002(2)
F7 0.138(3) 0.0489(17) 0.079(2) -0.0177(15) -0.062(2) -0.0159(17)
F8 0.0470(18) 0.0661(19) 0.115(2) -0.0357(17) -0.0023(17) -0.0249(14)
F9 0.0592(18) 0.0368(15) 0.120(2) -0.0334(15) -0.0447(17) 0.0120(13)
C7 0.018(2) 0.025(2) 0.036(2) -0.0077(18) -0.0008(17) -0.0007(16)
C8 0.027(2) 0.027(2) 0.039(2) -0.0001(17) -0.0091(18) -0.0011(17)
C9 0.0126(19) 0.035(2) 0.0237(19) -0.0070(17) 0.0035(15) 0.0000(16)
C10 0.026(2) 0.036(2) 0.031(2) -0.0027(19) -0.0030(18) 0.0012(18)
F10 0.076(2) 0.0742(19) 0.0371(14) -0.0238(13) -0.0260(13) 0.0311(15)
F11 0.0318(14) 0.0720(17) 0.0445(14) 0.0066(12) -0.0190(11) -0.0109(12)
F12 0.0601(17) 0.0374(14) 0.0510(15) 0.0098(12) -0.0299(13) -0.0047(12)
O4 0.0201(14) 0.0266(14) 0.0287(14) -0.0061(11) -0.0072(11) 0.0032(10)
O5 0.0210(14) 0.0277(15) 0.0258(13) -0.0053(11) -0.0078(11) 0.0029(10)
C11 0.032(3) 0.028(2) 0.037(2) -0.0029(18) -0.0105(19) 0.0052(17)
F13 0.0363(16) 0.0765(19) 0.0605(17) 0.0102(14) -0.0256(13) -0.0103(13)
F14 0.079(2) 0.0369(15) 0.0637(17) 0.0123(12) -0.0447(15) -0.0104(13)
F15 0.094(2) 0.087(2) 0.0439(16) -0.0304(15) -0.0392(15) 0.0426(17)
C12 0.014(2) 0.032(2) 0.0235(19) -0.0054(17) 0.0022(15) 0.0032(16)
C13 0.034(2) 0.025(2) 0.034(2) -0.0032(17) -0.0075(18) 0.0013(17)
C14 0.017(2) 0.030(2) 0.032(2) -0.0088(17) 0.0009(16) -0.0019(16)
C15 0.039(3) 0.032(2) 0.047(3) -0.0103(19) -0.015(2) 0.0005(19)
F16 0.0507(16) 0.0339(14) 0.0865(19) -0.0247(13) -0.0282(14) 0.0054(12)
F17 0.0354(16) 0.0662(18) 0.115(2) -0.0439(17) -0.0030(16) -0.0179(13)
F18 0.142(3) 0.0479(17) 0.0602(18) -0.0180(14) -0.0504(19) -0.0108(17)
O6 0.0196(14) 0.0289(15) 0.0302(14) -0.0044(12) -0.0055(11) -0.0025(11)
Cu3 0.0186(3) 0.0257(3) 0.0180(3) -0.0051(3) 0.0003(2) -0.0010(3)
O7 0.0497(18) 0.0257(15) 0.0299(15) -0.0072(12) 0.0002(13) -0.0024(12)
C16 0.043(3) 0.040(3) 0.041(3) -0.006(2) -0.005(2) -0.002(2)
F19 0.065(2) 0.0611(19) 0.112(3) -0.0355(18) 0.0363(18) -0.0076(15)
F20 0.0467(19) 0.150(3) 0.072(2) -0.011(2) -0.0184(16) -0.0314(19)
F21 0.0407(16) 0.0538(17) 0.0743(19) 0.0123(15) 0.0077(13) -0.0097(12)
C17 0.035(2) 0.031(2) 0.028(2) -0.0114(18) -0.0003(18) -0.0055(18)
C18 0.036(3) 0.032(2) 0.033(2) -0.0007(18) 0.0000(19) -0.0058(19)
C19 0.037(3) 0.041(2) 0.022(2) -0.0104(18) -0.0009(18) -0.010(2)
C20 0.033(3) 0.076(4) 0.040(3) -0.011(3) -0.001(2) -0.005(3)
F22 0.031(5) 0.119(11) 0.135(13) 0.046(10) -0.004(6) -0.009(6)
F23 0.078(12) 0.103(13) 0.047(4) 0.018(6) -0.008(5) 0.018(8)
F24 0.215(19) 0.091(10) 0.192(18) -0.105(11) -0.156(15) 0.100(10)
F22A 0.070(11) 0.143(10) 0.158(13) -0.072(10) -0.081(10) 0.028(8)
F23A 0.029(5) 0.075(10) 0.20(2) 0.076(14) 0.011(12) 0.008(5)
F24A 0.129(10) 0.062(7) 0.053(4) -0.019(5) -0.001(6) 0.041(5)
O8 0.0394(17) 0.0480(17) 0.0273(15) -0.0117(13) 0.0013(12) -0.0176(14)
O1A 0.0259(15) 0.0380(15) 0.0235(14) -0.0112(11) -0.0043(11) -0.0015(11)
N1A 0.0222(17) 0.0265(17) 0.0260(17) -0.0087(13) -0.0035(14) -0.0015(13)
C1A 0.018(2) 0.033(2) 0.038(2) -0.0136(17) -0.0067(17) -0.0006(16)
C2A 0.028(2) 0.035(2) 0.051(3) -0.008(2) -0.006(2) -0.0047(18)
C3A 0.023(2) 0.043(2) 0.047(3) -0.020(2) -0.0069(19) 0.0004(18)
C4A 0.020(2) 0.033(2) 0.034(2) -0.0134(17) -0.0088(17) 0.0031(16)
C5A 0.033(2) 0.044(2) 0.049(3) -0.020(2) -0.020(2) 0.0018(19)
C6A 0.029(2) 0.038(2) 0.040(2) -0.0107(19) -0.0119(19) 0.0031(18)
N2A 0.0234(18) 0.0352(18) 0.0264(18) -0.0113(14) -0.0058(14) -0.0008(14)
O2A 0.0334(16) 0.0476(17) 0.0271(15) -0.0144(12) -0.0070(12) 0.0047(13)
C7A 0.018(2) 0.027(2) 0.026(2) -0.0084(16) -0.0020(16) -0.0024(15)
C8A 0.021(2) 0.027(2) 0.026(2) -0.0088(16) -0.0027(16) -0.0027(15)
C9A 0.021(2) 0.032(2) 0.026(2) -0.0088(16) -0.0047(17) -0.0035(16)
N3A 0.0209(18) 0.0335(18) 0.0267(17) -0.0088(14) -0.0055(14) -0.0022(13)
N4A 0.0182(18) 0.0326(17) 0.0255(17) -0.0114(14) -0.0054(13) 0.0041(13)
C41A 0.027(2) 0.044(2) 0.033(2) -0.0100(18) -0.0129(18) 0.0033(18)
C42A 0.030(3) 0.083(4) 0.059(3) -0.040(3) -0.016(2) 0.009(2)
C43A 0.040(3) 0.067(3) 0.074(3) -0.040(3) -0.024(3) 0.005(2)
C44A 0.044(3) 0.154(6) 0.086(4) -0.053(4) -0.029(3) 0.004(4)
C10A 0.027(2) 0.0244(19) 0.0230(19) -0.0073(15) -0.0040(16) 0.0016(16)
O1B 0.0250(15) 0.0366(15) 0.0185(13) -0.0034(11) 0.0009(11) -0.0018(11)
N1B 0.0180(17) 0.0286(17) 0.0230(17) -0.0018(13) -0.0025(13) -0.0005(13)
C1B 0.016(2) 0.034(2) 0.032(2) -0.0057(17) -0.0062(16) -0.0026(16)
C2B 0.018(2) 0.044(2) 0.038(2) -0.0134(19) -0.0011(17) -0.0020(17)
C3B 0.032(2) 0.033(2) 0.044(2) -0.0054(19) -0.0009(19) -0.0054(18)
C4B 0.018(2) 0.029(2) 0.032(2) -0.0066(16) -0.0038(16) 0.0004(15)
C5B 0.030(2) 0.040(2) 0.041(2) -0.0124(19) -0.0121(19) 0.0005(18)
C6B 0.028(2) 0.037(2) 0.034(2) -0.0065(18) -0.0063(18) -0.0037(17)
O2B 0.0259(15) 0.0464(17) 0.0255(15) -0.0100(12) -0.0010(12) -0.0005(12)
N2B 0.0191(17) 0.0337(18) 0.0245(18) -0.0055(14) -0.0019(14) -0.0008(13)
C7B 0.019(2) 0.025(2) 0.026(2) -0.0047(16) -0.0006(17) -0.0017(15)
C8B 0.015(2) 0.029(2) 0.0246(19) -0.0059(16) -0.0031(16) -0.0019(15)
C9B 0.020(2) 0.032(2) 0.026(2) -0.0072(16) -0.0040(17) -0.0029(16)
N3B 0.0216(18) 0.0332(18) 0.0273(17) -0.0113(14) -0.0054(14) -0.0009(13)
N4B 0.0228(19) 0.0337(18) 0.0272(17) -0.0115(14) -0.0060(14) 0.0035(14)
C41B 0.024(2) 0.045(2) 0.034(2) -0.0164(19) -0.0120(17) 0.0081(18)
C42B 0.106(5) 0.061(3) 0.100(4) -0.005(3) -0.076(4) -0.018(3)
C43B 0.098(5) 0.068(4) 0.085(4) -0.010(3) -0.052(4) -0.020(3)
C44B 0.069(4) 0.125(5) 0.068(4) -0.013(4) -0.021(3) -0.033(4)
C10B 0.022(2) 0.030(2) 0.029(2) -0.0078(17) -0.0030(17) 0.0061(16)
Cl1 0.067(2) 0.0550(18) 0.0537(19) -0.0071(16) -0.0124(15) -0.0085(17)
C11S 0.027(6) 0.032(5) 0.033(5) 0.003(4) 0.013(4) -0.009(5)
C12S 0.61(8) 0.17(3) 0.25(4) 0.12(3) -0.28(5) -0.06(4)
C13S 0.036(6) 0.029(5) 0.029(5) -0.002(4) -0.001(4) -0.008(4)
C14S 0.29(9) 0.27(7) 0.57(9) -0.28(7) -0.30(8) 0.12(6)
C15S 0.39(6) 0.20(3) 0.081(17) 0.047(16) -0.08(3) -0.22(3)
Cl2 0.064(5) 0.094(5) 0.066(4) -0.009(3) -0.018(4) -0.010(3)
C21S 0.017(14) 0.052(9) 0.056(9) -0.005(6) -0.029(12) 0.008(10)
C22A 0.043(15) 0.133(19) 0.056(17) 0.001(13) -0.025(12) -0.012(13)
C23S 0.079(17) 0.003(5) 0.025(10) -0.003(6) -0.030(9) 0.004(7)
C24S 0.007(11) 0.045(9) 0.037(6) -0.002(6) -0.013(9) 0.004(8)
C25S 0.047(13) 0.009(6) 0.029(10) -0.011(6) -0.013(9) -0.009(6)

loop_
_atom_type_symbol
_atom_type_description
_atom_type_scat_dispersion_real
_atom_type_scat_dispersion_imag
_atom_type_scat_source
C C 0.0033 0.0016 'International Tables Vol C Tables 4.2.6.8 and 6.1.1.4'
H H 0.0000 0.0000 'International Tables Vol C Tables 4.2.6.8 and 6.1.1.4'
N N 0.0061 0.0033 'International Tables Vol C Tables 4.2.6.8 and 6.1.1.4'
O O 0.0106 0.0060 'International Tables Vol C Tables 4.2.6.8 and 6.1.1.4'
F F 0.0171 0.0103 'International Tables Vol C Tables 4.2.6.8 and 6.1.1.4'
Cu Cu 0.3201 1.2651 'International Tables Vol C Tables 4.2.6.8 and 6.1.1.4'
Cl Cl 0.1484 0.1585 'International Tables Vol C Tables 4.2.6.8 and 6.1.1.4'

loop_
_geom_angle_atom_site_label_1
_geom_angle_atom_site_label_2
_geom_angle_atom_site_label_3
_geom_angle
_geom_angle_site_symmetry_1
_geom_angle_site_symmetry_3
_geom_angle_publ_flag
O1 Cu1 O1 179.998(2) . 2_558 ?
O1 Cu1 O2 88.25(10) . 2_558 ?
O1 Cu1 O2 91.75(10) 2_558 2_558 ?
O1 Cu1 O2 91.75(10) . . ?
O1 Cu1 O2 88.25(10) 2_558 . ?
O2 Cu1 O2 180.00(16) 2_558 . ?
O1 Cu1 O1A 93.54(9) . 2_558 ?
O1 Cu1 O1A 86.46(9) 2_558 2_558 ?
O2 Cu1 O1A 80.94(9) 2_558 2_558 ?
O2 Cu1 O1A 99.06(9) . 2_558 ?
O1 Cu1 O1A 86.46(9) . . ?
O1 Cu1 O1A 93.54(9) 2_558 . ?
O2 Cu1 O1A 99.06(9) 2_558 . ?
O2 Cu1 O1A 80.94(9) . . ?
O1A Cu1 O1A 179.999(2) 2_558 . ?
C2 O1 Cu1 124.9(2) . . ?
F1 C1 F2 107.3(4) . . ?
F1 C1 F3 106.6(3) . . ?
F2 C1 F3 105.8(3) . . ?
F1 C1 C2 111.7(3) . . ?
F2 C1 C2 111.0(3) . . ?
F3 C1 C2 113.9(3) . . ?
O1 C2 C3 127.9(3) . . ?
O1 C2 C1 113.2(3) . . ?
C3 C2 C1 118.9(3) . . ?
C4 C3 C2 121.6(3) . . ?
O2 C4 C3 128.8(3) . . ?
O2 C4 C5 113.1(3) . . ?
C3 C4 C5 118.1(3) . . ?
F6 C5 F5 106.3(4) . . ?
F6 C5 F4 109.1(4) . . ?
F5 C5 F4 104.9(3) . . ?
F6 C5 C4 111.0(3) . . ?
F5 C5 C4 111.5(3) . . ?
F4 C5 C4 113.5(3) . . ?
C4 O2 Cu1 124.1(2) . . ?
O4 Cu2 O5 179.12(10) . . ?
O4 Cu2 O6 86.84(10) . . ?
O5 Cu2 O6 92.37(10) . . ?
O4 Cu2 O3 92.00(10) . . ?
O5 Cu2 O3 88.79(10) . . ?
O6 Cu2 O3 178.59(9) . . ?
O4 Cu2 N3B 84.85(10) . . ?
O5 Cu2 N3B 95.57(10) . . ?
O6 Cu2 N3B 92.94(10) . . ?
O3 Cu2 N3B 87.76(10) . . ?
O4 Cu2 N3A 95.69(10) . . ?
O5 Cu2 N3A 83.87(10) . . ?
O6 Cu2 N3A 85.36(10) . . ?
O3 Cu2 N3A 93.95(10) . . ?
N3B Cu2 N3A 178.18(9) . . ?
C7 O3 Cu2 123.5(2) . . ?
F9 C6 F7 107.9(4) . . ?
F9 C6 F8 107.2(3) . . ?
F7 C6 F8 105.4(3) . . ?
F9 C6 C7 113.3(3) . . ?
F7 C6 C7 112.6(3) . . ?
F8 C6 C7 110.0(3) . . ?
O3 C7 C8 128.1(3) . . ?
O3 C7 C6 114.7(3) . . ?
C8 C7 C6 117.2(3) . . ?
C9 C8 C7 121.9(3) . . ?
O4 C9 C8 128.2(3) . . ?
O4 C9 C10 112.8(3) . . ?
C8 C9 C10 119.0(3) . . ?
F12 C10 F10 107.2(3) . . ?
F12 C10 F11 107.2(3) . . ?
F10 C10 F11 106.5(3) . . ?
F12 C10 C9 114.1(3) . . ?
F10 C10 C9 111.2(3) . . ?
F11 C10 C9 110.3(3) . . ?
C9 O4 Cu2 125.2(2) . . ?
C12 O5 Cu2 124.0(2) . . ?
F14 C11 F13 106.7(3) . . ?
F14 C11 F15 107.4(3) . . ?
F13 C11 F15 106.7(3) . . ?
F14 C11 C12 113.4(3) . . ?
F13 C11 C12 110.9(3) . . ?
F15 C11 C12 111.4(3) . . ?
O5 C12 C13 128.4(3) . . ?
O5 C12 C11 112.5(3) . . ?
C13 C12 C11 119.1(3) . . ?
C12 C13 C14 122.6(3) . . ?
O6 C14 C13 126.8(3) . . ?
O6 C14 C15 115.1(3) . . ?
C13 C14 C15 118.1(3) . . ?
F18 C15 F16 107.8(4) . . ?
F18 C15 F17 106.7(3) . . ?
F16 C15 F17 107.8(3) . . ?
F18 C15 C14 111.2(3) . . ?
F16 C15 C14 112.7(3) . . ?
F17 C15 C14 110.4(3) . . ?
C14 O6 Cu2 124.4(2) . . ?
O7 Cu3 O7 180.00(14) 2_369 . ?
O7 Cu3 O1B 86.37(10) 2_369 2_369 ?
O7 Cu3 O1B 93.63(10) . 2_369 ?
O7 Cu3 O1B 93.63(10) 2_369 . ?
O7 Cu3 O1B 86.37(10) . . ?
O1B Cu3 O1B 180.00(13) 2_369 . ?
O7 Cu3 O8 85.46(10) 2_369 2_369 ?
O7 Cu3 O8 94.54(10) . 2_369 ?
O1B Cu3 O8 80.76(9) 2_369 2_369 ?
O1B Cu3 O8 99.23(10) . 2_369 ?
O7 Cu3 O8 94.54(10) 2_369 . ?
O7 Cu3 O8 85.46(10) . . ?
O1B Cu3 O8 99.23(10) 2_369 . ?
O1B Cu3 O8 80.77(10) . . ?
O8 Cu3 O8 179.997(2) 2_369 . ?
C17 O7 Cu3 127.5(3) . . ?
F19 C16 F21 106.8(4) . . ?
F19 C16 F20 105.1(4) . . ?
F21 C16 F20 107.2(4) . . ?
F19 C16 C17 111.7(4) . . ?
F21 C16 C17 114.7(3) . . ?
F20 C16 C17 110.7(3) . . ?
O7 C17 C18 129.2(4) . . ?
O7 C17 C16 113.0(3) . . ?
C18 C17 C16 117.9(3) . . ?
C17 C18 C19 122.5(4) . . ?
O8 C19 C18 128.4(4) . . ?
O8 C19 C20 114.1(4) . . ?
C18 C19 C20 117.5(4) . . ?
F23A C20 F24A 112.3(12) . . ?
F23A C20 F23 29.1(17) . . ?
F24A C20 F23 132.8(11) . . ?
F23A C20 F22A 108.8(13) . . ?
F24A C20 F22A 102.5(9) . . ?
F23 C20 F22A 82.8(12) . . ?
F23A C20 F24 75.8(12) . . ?
F24A C20 F24 40.5(9) . . ?
F23 C20 F24 103.0(13) . . ?
F22A C20 F24 132.6(11) . . ?
F23A C20 F22 119.1(11) . . ?
F24A C20 F22 74.0(10) . . ?
F23 C20 F22 101.2(11) . . ?
F22A C20 F22 28.5(11) . . ?
F24 C20 F22 106.7(11) . . ?
F23A C20 C19 116.3(9) . . ?
F24A C20 C19 108.6(7) . . ?
F23 C20 C19 114.4(11) . . ?
F22A C20 C19 107.3(9) . . ?
F24 C20 C19 112.3(6) . . ?
F22 C20 C19 117.7(8) . . ?
F22A F22 C20 78(2) . . ?
F22A F22 F24A 130(3) . . ?
C20 F22 F24A 52.6(8) . . ?
F23A F23 C20 72(3) . . ?
F23A F23 F22A 116(3) . . ?
C20 F23 F22A 48.9(9) . . ?
F24A F24 C20 67.7(12) . . ?
F24A F24 F23A 113.6(18) . . ?
C20 F24 F23A 50.6(9) . . ?
F22 F22A C20 74(2) . . ?
F22 F22A F23 106(3) . . ?
C20 F22A F23 48.4(8) . . ?
F23 F23A C20 79(3) . . ?
F23 F23A F24 129(4) . . ?
C20 F23A F24 53.6(8) . . ?
F24 F24A C20 71.9(13) . . ?
F24 F24A F22 114.9(17) . . ?
C20 F24A F22 53.4(7) . . ?
C19 O8 Cu3 122.4(3) . . ?
N1A O1A Cu1 123.55(19) . . ?
N1A O1A N3A 71.53(17) . . ?
Cu1 O1A N3A 103.71(8) . . ?
O1A N1A C7A 125.2(3) . . ?
O1A N1A C1A 121.7(3) . . ?
C7A N1A C1A 112.1(3) . . ?
N1A C1A C3A 111.2(3) . . ?
N1A C1A C4A 100.2(3) . . ?
C3A C1A C4A 115.4(3) . . ?
N1A C1A C2A 105.6(3) . . ?
C3A C1A C2A 110.2(3) . . ?
C4A C1A C2A 113.4(3) . . ?
N2A C4A C5A 110.3(3) . . ?
N2A C4A C6A 105.4(3) . . ?
C5A C4A C6A 111.0(3) . . ?
N2A C4A C1A 100.3(3) . . ?
C5A C4A C1A 114.8(3) . . ?
C6A C4A C1A 114.0(3) . . ?
O2A N2A C7A 126.0(3) . . ?
O2A N2A C4A 121.9(3) . . ?
C7A N2A C4A 111.3(3) . . ?
N1A C7A N2A 108.7(3) . . ?
N1A C7A C8A 126.1(3) . . ?
N2A C7A C8A 125.2(3) . . ?
C9A C8A C10A 103.9(3) . . ?
C9A C8A C7A 129.0(3) . . ?
C10A C8A C7A 127.1(3) . . ?
N3A C9A C8A 111.7(3) . . ?
C9A N3A N4A 105.4(3) . . ?
C9A N3A Cu2 125.2(2) . . ?
N4A N3A Cu2 128.8(2) . . ?
C9A N3A O1A 54.58(19) . . ?
N4A N3A O1A 50.93(16) . . ?
Cu2 N3A O1A 171.12(10) . . ?
C10A N4A N3A 111.5(3) . . ?
C10A N4A C41A 128.9(3) . . ?
N3A N4A C41A 119.6(3) . . ?
N4A C41A C42A 115.4(3) . . ?
C41A C42A C43A 111.7(4) . . ?
C44A C43A C42A 115.6(4) . . ?
N4A C10A C8A 107.5(3) . . ?
N1B O1B Cu3 123.06(19) . . ?
N1B O1B N3B 71.87(16) . . ?
Cu3 O1B N3B 102.86(9) . . ?
O1B N1B C7B 124.4(3) . . ?
O1B N1B C1B 121.6(3) . . ?
C7B N1B C1B 112.2(3) . . ?
N1B C1B C2B 111.1(3) . . ?
N1B C1B C3B 105.7(3) . . ?
C2B C1B C3B 110.5(3) . . ?
N1B C1B C4B 99.6(3) . . ?
C2B C1B C4B 115.5(3) . . ?
C3B C1B C4B 113.6(3) . . ?
N2B C4B C5B 110.3(3) . . ?
N2B C4B C6B 106.4(3) . . ?
C5B C4B C6B 111.1(3) . . ?
N2B C4B C1B 100.0(3) . . ?
C5B C4B C1B 114.6(3) . . ?
C6B C4B C1B 113.5(3) . . ?
O2B N2B C7B 125.6(3) . . ?
O2B N2B C4B 122.0(3) . . ?
C7B N2B C4B 112.0(3) . . ?
N1B C7B N2B 108.1(3) . . ?
N1B C7B C8B 126.5(3) . . ?
N2B C7B C8B 125.3(3) . . ?
C10B C8B C9B 104.4(3) . . ?
C10B C8B C7B 126.6(3) . . ?
C9B C8B C7B 128.9(3) . . ?
N3B C9B C8B 111.3(3) . . ?
C9B N3B N4B 104.7(3) . . ?
C9B N3B Cu2 122.6(2) . . ?
N4B N3B Cu2 132.2(2) . . ?
C9B N3B O1B 54.81(19) . . ?
N4B N3B O1B 49.86(16) . . ?
Cu2 N3B O1B 172.67(10) . . ?
C10B N4B N3B 112.4(3) . . ?
C10B N4B C41B 126.3(3) . . ?
N3B N4B C41B 121.2(3) . . ?
N4B C41B C42B 113.5(3) . . ?
C41B C42B C43B 113.7(4) . . ?
C44B C43B C42B 110.7(5) . . ?
N4B C10B C8B 107.2(3) . . ?
C15S Cl1 C11S 18(4) 2_557 . ?
C15S Cl1 C14S 6(3) 2_557 2_557 ?
C11S Cl1 C14S 21.7(12) . 2_557 ?
C14S C11S C15S 117(3) 2_557 2_557 ?
C14S C11S C13S 18(2) 2_557 2_557 ?
C15S C11S C13S 102.3(16) 2_557 2_557 ?
C14S C11S C12S 65(3) 2_557 . ?
C15S C11S C12S 64.2(19) 2_557 . ?
C13S C11S C12S 47(2) 2_557 . ?
C14S C11S Cl1 125(2) 2_557 . ?
C15S C11S Cl1 8.8(14) 2_557 . ?
C13S C11S Cl1 111.1(8) 2_557 . ?
C12S C11S Cl1 72(2) . . ?
C13S C12S C14S 19(3) 2_557 2_557 ?
C13S C12S C11S 65(2) 2_557 . ?
C14S C12S C11S 46(2) 2_557 . ?
C13S C12S C15S 102(4) 2_557 2_557 ?
C14S C12S C15S 86(3) 2_557 2_557 ?
C11S C12S C15S 45.9(19) . 2_557 ?
C12S C13S C14S 112(7) 2_557 . ?
C12S C13S C13S 151(2) 2_557 2_557 ?
C14S C13S C13S 69(6) . 2_557 ?
C12S C13S C11S 68.4(15) 2_557 2_557 ?
C14S C13S C11S 44(7) . 2_557 ?
C13S C13S C11S 107.9(12) 2_557 2_557 ?
C12S C13S C14S 142(3) 2_557 2_557 ?
C14S C13S C14S 90(7) . 2_557 ?
C13S C13S C14S 21(2) 2_557 2_557 ?
C11S C13S C14S 127(2) 2_557 2_557 ?
C11S C14S C13S 118(9) 2_557 . ?
C11S C14S C12S 69(4) 2_557 2_557 ?
C13S C14S C12S 48(5) . 2_557 ?
C11S C14S C15S 31.5(19) 2_557 . ?
C13S C14S C15S 92(7) . . ?
C12S C14S C15S 47(2) 2_557 . ?
C11S C14S C13S 140(4) 2_557 2_557 ?
C13S C14S C13S 90(7) . 2_557 ?
C12S C14S C13S 130(4) 2_557 2_557 ?
C15S C14S C13S 168(3) . 2_557 ?
C11S C14S Cl1 32.8(15) 2_557 2_557 ?
C13S C14S Cl1 92(7) . 2_557 ?
C12S C14S Cl1 47(3) 2_557 2_557 ?
C15S C14S Cl1 1.7(9) . 2_557 ?
C13S C14S Cl1 170(3) 2_557 2_557 ?
Cl1 C15S C11S 154(5) 2_557 2_557 ?
Cl1 C15S C14S 172(4) 2_557 . ?
C11S C15S C14S 31.7(17) 2_557 . ?
Cl1 C15S C12S 133(7) 2_557 2_557 ?
C11S C15S C12S 70(3) 2_557 2_557 ?
C14S C15S C12S 47(2) . 2_557 ?
C25S Cl2 C21S 104(10) 2_766 . ?
C25S Cl2 C24S 101(10) 2_766 2_766 ?
C21S Cl2 C24S 10.1(17) . 2_766 ?
C24S C21S C23S 44(7) 2_766 2_766 ?
C24S C21S Cl2 136(9) 2_766 . ?
C23S C21S Cl2 115(2) 2_766 . ?
C24S C21S C22A 44(7) 2_766 . ?
C23S C21S C22A 2.4(15) 2_766 . ?
Cl2 C21S C22A 114(2) . . ?
C24S C21S C25S 134(8) 2_766 2_766 ?
C23S C21S C25S 118(2) 2_766 2_766 ?
Cl2 C21S C25S 6.2(11) . 2_766 ?
C22A C21S C25S 117(3) . 2_766 ?
C23S C22A C22A 78(10) 2_766 2_766 ?
C23S C22A C23S 81(10) 2_766 . ?
C22A C22A C23S 3.2(16) 2_766 . ?
C23S C22A C24S 60(10) 2_766 2_766 ?
C22A C22A C24S 106(3) 2_766 2_766 ?
C23S C22A C24S 107.5(18) . 2_766 ?
C23S C22A C21S 55(10) 2_766 . ?
C22A C22A C21S 114(3) 2_766 . ?
C23S C22A C21S 116.6(17) . . ?
C24S C22A C21S 13.2(18) 2_766 . ?
C22A C23S C24S 117(10) 2_766 . ?
C22A C23S C22A 99(10) 2_766 . ?
C24S C23S C22A 108.7(16) . . ?
C22A C23S C23S 96(10) 2_766 2_766 ?
C24S C23S C23S 110(2) . 2_766 ?
C22A C23S C23S 3.3(16) . 2_766 ?
C22A C23S C21S 122(10) 2_766 2_766 ?
C24S C23S C21S 13.8(19) . 2_766 ?
C22A C23S C21S 118.0(13) . 2_766 ?
C23S C23S C21S 120(2) 2_766 2_766 ?
C21S C24S C23S 122(9) 2_766 . ?
C21S C24S C22A 123(9) 2_766 2_766 ?
C23S C24S C22A 3.1(17) . 2_766 ?
C21S C24S Cl2 34(7) 2_766 2_766 ?
C23S C24S Cl2 110(2) . 2_766 ?
C22A C24S Cl2 110(2) 2_766 2_766 ?
C21S C24S C25S 35(7) 2_766 . ?
C23S C24S C25S 114(2) . . ?
C22A C24S C25S 113(2) 2_766 . ?
Cl2 C24S C25S 5.1(9) 2_766 . ?
Cl2 C25S C21S 70(10) 2_766 2_766 ?
Cl2 C25S C24S 74(10) 2_766 . ?
C21S C25S C24S 10.2(17) 2_766 . ?

loop_
_geom_bond_atom_site_label_1
_geom_bond_atom_site_label_2
_geom_bond_distance
_geom_bond_site_symmetry_2
_geom_bond_publ_flag
Cu1 O1 1.949(2) . ?
Cu1 O1 1.949(2) 2_558 ?
Cu1 O2 1.958(2) 2_558 ?
Cu1 O2 1.958(2) . ?
Cu1 O1A 2.348(2) 2_558 ?
Cu1 O1A 2.348(2) . ?
O1 C2 1.255(4) . ?
C1 F1 1.291(5) . ?
C1 F2 1.301(5) . ?
C1 F3 1.315(4) . ?
C1 C2 1.509(5) . ?
C2 C3 1.382(5) . ?
C3 C4 1.373(5) . ?
C4 O2 1.249(4) . ?
C4 C5 1.528(5) . ?
C5 F6 1.285(5) . ?
C5 F5 1.316(4) . ?
C5 F4 1.316(4) . ?
Cu2 O4 1.931(2) . ?
Cu2 O5 1.939(2) . ?
Cu2 O6 1.965(2) . ?
Cu2 O3 1.976(2) . ?
Cu2 N3B 2.443(3) . ?
Cu2 N3A 2.461(3) . ?
O3 C7 1.258(4) . ?
C6 F9 1.303(5) . ?
C6 F7 1.307(5) . ?
C6 F8 1.327(5) . ?
C6 C7 1.518(5) . ?
C7 C8 1.384(5) . ?
C8 C9 1.374(5) . ?
C9 O4 1.256(4) . ?
C9 C10 1.523(5) . ?
C10 F12 1.317(4) . ?
C10 F10 1.323(4) . ?
C10 F11 1.317(4) . ?
O5 C12 1.260(4) . ?
C11 F14 1.313(4) . ?
C11 F13 1.307(4) . ?
C11 F15 1.314(5) . ?
C11 C12 1.522(5) . ?
C12 C13 1.372(5) . ?
C13 C14 1.395(5) . ?
C14 O6 1.248(4) . ?
C14 C15 1.521(5) . ?
C15 F18 1.311(5) . ?
C15 F16 1.306(4) . ?
C15 F17 1.317(5) . ?
Cu3 O7 2.007(3) 2_369 ?
Cu3 O7 2.007(3) . ?
Cu3 O1B 2.030(3) 2_369 ?
Cu3 O1B 2.030(3) . ?
Cu3 O8 2.192(3) 2_369 ?
Cu3 O8 2.192(3) . ?
O7 C17 1.250(4) . ?
C16 F19 1.317(5) . ?
C16 F21 1.319(5) . ?
C16 F20 1.315(5) . ?
C16 C17 1.507(6) . ?
C17 C18 1.369(5) . ?
C18 C19 1.391(5) . ?
C19 O8 1.239(4) . ?
C19 C20 1.515(6) . ?
C20 F23A 1.261(19) . ?
C20 F24A 1.279(12) . ?
C20 F23 1.305(17) . ?
C20 F22A 1.315(15) . ?
C20 F24 1.314(12) . ?
C20 F22 1.292(15) . ?
F22 F22A 0.64(2) . ?
F22 F24A 1.55(2) . ?
F23 F23A 0.65(4) . ?
F23 F22A 1.73(3) . ?
F24 F24A 0.90(2) . ?
F24 F23A 1.58(2) . ?
O1A N1A 1.292(4) . ?
O1A N3A 4.939(4) . ?
N1A C7A 1.326(4) . ?
N1A C1A 1.498(4) . ?
C1A C3A 1.495(5) . ?
C1A C4A 1.543(5) . ?
C1A C2A 1.533(5) . ?
C4A N2A 1.504(4) . ?
C4A C5A 1.511(5) . ?
C4A C6A 1.515(5) . ?
N2A O2A 1.269(4) . ?
N2A C7A 1.350(4) . ?
C7A C8A 1.432(5) . ?
C8A C9A 1.398(5) . ?
C8A C10A 1.392(5) . ?
C9A N3A 1.315(4) . ?
N3A N4A 1.360(4) . ?
N4A C10A 1.329(4) . ?
N4A C41A 1.464(4) . ?
C41A C42A 1.457(5) . ?
C42A C43A 1.529(6) . ?
C43A C44A 1.458(7) . ?
O1B N1B 1.307(3) . ?
O1B N3B 4.940(4) . ?
N1B C7B 1.327(4) . ?
N1B C1B 1.501(4) . ?
C1B C2B 1.508(5) . ?
C1B C3B 1.525(5) . ?
C1B C4B 1.555(5) . ?
C4B N2B 1.496(4) . ?
C4B C5B 1.509(5) . ?
C4B C6B 1.521(5) . ?
O2B N2B 1.263(4) . ?
N2B C7B 1.354(4) . ?
C7B C8B 1.436(5) . ?
C8B C10B 1.387(5) . ?
C8B C9B 1.395(5) . ?
C9B N3B 1.322(4) . ?
N3B N4B 1.361(4) . ?
N4B C10B 1.315(4) . ?
N4B C41B 1.463(4) . ?
C41B C42B 1.463(6) . ?
C42B C43B 1.552(6) . ?
C43B C44B 1.434(7) . ?
Cl1 C15S 0.61(4) 2_557 ?
Cl1 C11S 1.775(11) . ?
Cl1 C14S 2.67(6) 2_557 ?
C11S C14S 1.21(6) 2_557 ?
C11S C15S 1.20(4) 2_557 ?
C11S C13S 1.538(15) 2_557 ?
C11S C12S 1.58(4) . ?
C12S C13S 1.23(6) 2_557 ?
C12S C14S 1.52(7) 2_557 ?
C12S C15S 1.51(4) 2_557 ?
C13S C12S 1.23(6) 2_557 ?
C13S C14S 0.54(5) . ?
C13S C13S 1.51(2) 2_557 ?
C13S C11S 1.538(15) 2_557 ?
C13S C14S 1.41(5) 2_557 ?
C14S C11S 1.21(6) 2_557 ?
C14S C12S 1.52(7) 2_557 ?
C14S C15S 2.06(6) . ?
C14S C13S 1.41(5) 2_557 ?
C14S Cl1 2.67(6) 2_557 ?
C15S Cl1 0.61(3) 2_557 ?
C15S C11S 1.20(4) 2_557 ?
C15S C12S 1.51(4) 2_557 ?
Cl2 C25S 0.17(3) 2_766 ?
Cl2 C21S 1.46(3) . ?
Cl2 C24S 1.82(3) 2_766 ?
C21S C24S 0.46(3) 2_766 ?
C21S C23S 1.65(4) 2_766 ?
C21S C22A 1.70(3) . ?
C21S C25S 1.51(4) 2_766 ?
C22A C23S 0.09(4) 2_766 ?
C22A C22A 1.51(6) 2_766 ?
C22A C23S 1.496(11) . ?
C22A C24S 1.40(4) 2_766 ?
C23S C22A 0.09(4) 2_766 ?
C23S C24S 1.36(3) . ?
C23S C23S 1.48(5) 2_766 ?
C23S C21S 1.65(4) 2_766 ?
C24S C21S 0.46(3) 2_766 ?
C24S C22A 1.40(4) 2_766 ?
C24S Cl2 1.82(3) 2_766 ?
C24S C25S 1.86(4) . ?
C25S Cl2 0.17(3) 2_766 ?
C25S C21S 1.51(4) 2_766 ?
